data_1510508
loop_
_publ_author_name
'Jansen, M.'
'Wedig, U.'
'Nuss, J.'
'Mudring, A.V.'

_publ_section_title
;
 Mixed valent gold oxides: syntheses, structures, and properties of Rb5
 Au3 O2, Rb7 Au5 O2, and Cs7 Au5 O2
;
_journal_name_full 'Journal of Solid State Chemistry'
_journal_page_first 29
_journal_page_last 36
_journal_paper_doi 10.1006/jssc.2000.8881
_journal_volume 155
_journal_year 2000
_chemical_formula_sum 'Au3 O2 Rb5'
_chemical_name_systematic 'Rb5 Au3 O2'
_space_group_IT_number 55
_symmetry_space_group_name_Hall '-P 2 2ab'
_symmetry_space_group_name_H-M 'P b a m'
_cell_angle_alpha 90
_cell_angle_beta 90
_cell_angle_gamma 90
_cell_formula_units_Z 2
_cell_length_a 7.364
_cell_length_b 14.308
_cell_length_c 5.679
_cell_volume 598.363
_citation_journal_id_ASTM JSSCBI
_cod_data_source_file gold_607.cif
_cod_data_source_block Au3O2Rb5
_cod_original_cell_volume 598.3627
_cod_database_code 1510508

loop_
_symmetry_equiv_pos_as_xyz
x,y,z
-x,-y,z
x+1/2,-y+1/2,-z
-x+1/2,y+1/2,-z
-x,-y,-z
x,y,-z
-x-1/2,y-1/2,z
x-1/2,-y-1/2,z

loop_
_atom_site_label
_atom_site_type_symbol
_atom_site_fract_x
_atom_site_fract_y
_atom_site_fract_z
_atom_site_occupancy
_atom_site_U_iso_or_equiv
Rb2 Rb+1 0.1128 0.236 0 1 0.0
Rb1 Rb+1 0 0.5 0 1 0.0
Rb3 Rb+1 0.3297 0.3972 0.5 1 0.0
Au1 Au+1 0 0 0 1 0.0
Au2 Au-1 0.3511 0.144 0.5 1 0.0
O1 O-2 0.329 0.391 0 1 0.0
